data_4338806
loop_
_publ_author_name
'Oishi, Masataka'
'Oshima, Masato'
'Suzuki, Hiroharu'

_publ_section_title
;
 A study on zr-ir multiple bonding active for C-h bond cleavage.
;
_journal_issue 13
_journal_name_full 'Inorganic chemistry'
_journal_page_first 6634
_journal_page_last 6654
_journal_paper_doi 10.1021/ic500258g
_journal_volume 53
_journal_year 2014
_chemical_formula_sum 'C28 H53 Al Ir N Si Zr'
_chemical_formula_weight 742.20
_chemical_name_systematic
; 
 ? 
;
_space_group_IT_number 14
_symmetry_cell_setting monoclinic
_symmetry_space_group_name_Hall '-P 2yn'
_symmetry_space_group_name_H-M 'P 1 21/n 1'
_atom_sites_solution_hydrogens geom
_atom_sites_solution_primary direct
_atom_sites_solution_secondary difmap
_audit_creation_method SHELXL-97
_cell_angle_alpha 90.00
_cell_angle_beta 92.6910(8)
_cell_angle_gamma 90.00
_cell_formula_units_Z 4
_cell_length_a 9.4585(2)
_cell_length_b 20.1333(5)
_cell_length_c 16.6115(4)
_cell_measurement_reflns_used 118834
_cell_measurement_temperature 123(2)
_cell_measurement_theta_max 27.48
_cell_measurement_theta_min 3.16
_cell_volume 3159.85(13)
_computing_cell_refinement PROCESS-AUTO
_computing_data_collection 'PROCESS-AUTO (Rigaku, 1998)'
_computing_data_reduction 'SHELXS-97 (Sheldrick, 1990)'
_computing_molecular_graphics 'ORTEX (P.McArdle, 1995)'
_computing_publication_material SHELXL-97
_computing_structure_refinement 'SHELXL-97 (Sheldrick, 1997)'
_computing_structure_solution SHELXS-97
_diffrn_ambient_temperature 123(2)
_diffrn_detector_area_resol_mean 10
_diffrn_measured_fraction_theta_full 0.998
_diffrn_measured_fraction_theta_max 0.998
_diffrn_measurement_device_type 'Rigaku R-AXIS RAPID Imaging Plate'
_diffrn_measurement_method \w
_diffrn_radiation_monochromator graphite
_diffrn_radiation_source 'Rigaku Rotating Anode Ultrax18'
_diffrn_radiation_type MoK\a
_diffrn_radiation_wavelength 0.71069
_diffrn_reflns_av_R_equivalents 0.0828
_diffrn_reflns_av_sigmaI/netI 0.0306
_diffrn_reflns_limit_h_max 12
_diffrn_reflns_limit_h_min -12
_diffrn_reflns_limit_k_max 26
_diffrn_reflns_limit_k_min -26
_diffrn_reflns_limit_l_max 21
_diffrn_reflns_limit_l_min -21
_diffrn_reflns_number 117033
_diffrn_reflns_theta_full 27.48
_diffrn_reflns_theta_max 27.48
_diffrn_reflns_theta_min 3.16
_exptl_absorpt_coefficient_mu 4.618
_exptl_absorpt_correction_T_max 0.701
_exptl_absorpt_correction_T_min 0.358
_exptl_absorpt_correction_type numerical
_exptl_crystal_colour yellow
_exptl_crystal_density_diffrn 1.560
_exptl_crystal_density_meas ?
_exptl_crystal_density_method 'not measured'
_exptl_crystal_description platelet
_exptl_crystal_F_000 1488
_exptl_crystal_size_max 0.231
_exptl_crystal_size_mid 0.229
_exptl_crystal_size_min 0.077
_refine_diff_density_max 0.890
_refine_diff_density_min -0.868
_refine_diff_density_rms 0.091
_refine_ls_extinction_method none
_refine_ls_goodness_of_fit_ref 1.070
_refine_ls_hydrogen_treatment mixed
_refine_ls_matrix_type full
_refine_ls_number_parameters 338
_refine_ls_number_reflns 7243
_refine_ls_number_restraints 0
_refine_ls_restrained_S_all 1.070
_refine_ls_R_factor_all 0.0270
_refine_ls_R_factor_gt 0.0228
_refine_ls_shift/su_max 0.004
_refine_ls_shift/su_mean 0.000
_refine_ls_structure_factor_coef Fsqd
_refine_ls_weighting_details 'calc w=1/[\s^2^(Fo^2^)+(0.0128P)^2^+4.0165P] where P=(Fo^2^+2Fc^2^)/3'
_refine_ls_weighting_scheme calc
_refine_ls_wR_factor_gt 0.0518
_refine_ls_wR_factor_ref 0.0532
_reflns_number_gt 6495
_reflns_number_total 7243
_reflns_threshold_expression >2sigma(I)
_cod_data_source_file ic500258g_si_002.cif
_cod_data_source_block 40
_cod_depositor_comments
;
The following automatic conversions were performed:

'_symmetry_cell_setting' value 'Monoclinic' changed to 'monoclinic'
according to
/usr/data/users/saulius/crontab/automatic-downloads/rss-feeds/ACS/lib/dictionaries/cif_core.dic
dictionary named 'cif_core.dic' version 2.4.2 from
2011-04-26.

'_exptl_absorpt_correction_type' value 'Numerical'
changed to 'numerical' according to
/usr/data/users/saulius/crontab/automatic-downloads/rss-feeds/ACS/lib/dictionaries/cif_core.dic
dictionary named 'cif_core.dic' version 2.4.2 from 2011-04-26.

Automatic conversion script
Id: cif_fix_values 2281 2013-09-26 08:29:07Z andrius 

 Adding full bibliography for 4338782--4338806.cif.

The following automatic conversions were performed:

'_exptl_crystal_density_meas' value 'not measured' was changed to '?'
- the value is perceived as not measured.

Automatic conversion script
Id: cif_fix_values 3008 2015-01-20 13:52:24Z robertas 
;
_cod_original_sg_symbol_H-M P21/n
_cod_database_code 4338806

loop_
_symmetry_equiv_pos_as_xyz
'x, y, z'
'x+1/2, -y+1/2, z+1/2'
'-x, -y, -z'
'-x-1/2, y-1/2, -z-1/2'

loop_
_atom_site_label
_atom_site_type_symbol
_atom_site_fract_x
_atom_site_fract_y
_atom_site_fract_z
_atom_site_U_iso_or_equiv
_atom_site_adp_type
_atom_site_occupancy
_atom_site_symmetry_multiplicity
_atom_site_calc_flag
_atom_site_refinement_flags
Ir1 Ir 0.830709(11) 0.815491(5) 0.521406(6) 0.02007(4) Uani 1 1 d .
Zr1 Zr 0.78947(3) 0.685278(12) 0.494313(15) 0.01871(6) Uani 1 1 d .
Si1 Si 0.79563(9) 0.55745(4) 0.59326(5) 0.02796(18) Uani 1 1 d .
Al1 Al 0.64654(9) 0.79839(4) 0.40929(5) 0.02592(18) Uani 1 1 d .
N1 N 0.7010(2) 0.63155(11) 0.58822(14) 0.0221(5) Uani 1 1 d .
C1 C 0.9123(3) 0.57983(13) 0.50887(18) 0.0250(6) Uani 1 1 d .
C2 C 0.8639(3) 0.57953(14) 0.42562(18) 0.0278(6) Uani 1 1 d .
C3 C 0.9380(3) 0.62894(14) 0.38395(17) 0.0264(6) Uani 1 1 d .
C4 C 1.0360(3) 0.65955(13) 0.44010(17) 0.0249(6) Uani 1 1 d .
C5 C 1.0197(3) 0.63048(13) 0.51635(18) 0.0242(6) Uani 1 1 d .
C6 C 0.7555(4) 0.53355(16) 0.3860(2) 0.0402(8) Uani 1 1 d .
H6A H 0.6639 0.5403 0.4100 0.057(12) Uiso 1 1 calc R
H6B H 0.7857 0.4874 0.3941 0.068 Uiso 1 1 calc R
H6C H 0.7464 0.5431 0.3281 0.068 Uiso 1 1 calc R
C7 C 0.9276(4) 0.64308(17) 0.29496(19) 0.0375(8) Uani 1 1 d .
H7A H 0.9585 0.6887 0.2852 0.045 Uiso 1 1 calc R
H7B H 0.8293 0.6376 0.2747 0.045 Uiso 1 1 calc R
H7C H 0.9883 0.6121 0.2669 0.045 Uiso 1 1 calc R
C8 C 1.1485(3) 0.70868(15) 0.4182(2) 0.0323(7) Uani 1 1 d .
H8A H 1.1102 0.7386 0.3761 0.054(11) Uiso 1 1 calc R
H8B H 1.2301 0.6847 0.3984 0.064 Uiso 1 1 calc R
H8C H 1.1783 0.7346 0.4660 0.064 Uiso 1 1 calc R
C9 C 1.1002(3) 0.65155(16) 0.59246(19) 0.0339(7) Uani 1 1 d .
H9A H 1.0365 0.6516 0.6373 0.041 Uiso 1 1 calc R
H9B H 1.1383 0.6963 0.5854 0.041 Uiso 1 1 calc R
H9C H 1.1782 0.6205 0.6042 0.041 Uiso 1 1 calc R
C10 C 0.6934(4) 0.47892(14) 0.5710(2) 0.0421(9) Uani 1 1 d .
H10A H 0.6510 0.4632 0.6203 0.055(11) Uiso 1 1 calc R
H10B H 0.7575 0.4448 0.5516 0.066 Uiso 1 1 calc R
H10C H 0.6185 0.4877 0.5297 0.066 Uiso 1 1 calc R
C11 C 0.8935(4) 0.54036(19) 0.6915(2) 0.0457(9) Uani 1 1 d .
H11A H 0.8270 0.5248 0.7308 0.055 Uiso 1 1 calc R
H11B H 0.9396 0.5812 0.7113 0.056(12) Uiso 1 1 calc R
H11C H 0.9653 0.5061 0.6838 0.067 Uiso 1 1 calc R
C12 C 0.5923(3) 0.65141(14) 0.64624(17) 0.0262(6) Uani 1 1 d .
C13 C 0.6630(4) 0.68588(16) 0.71927(19) 0.0358(7) Uani 1 1 d .
H13A H 0.7319 0.6557 0.7458 0.050(11) Uiso 1 1 calc R
H13B H 0.5911 0.6980 0.7572 0.050(11) Uiso 1 1 calc R
H13C H 0.7115 0.7260 0.7018 0.041(10) Uiso 1 1 calc R
C14 C 0.4850(3) 0.69875(17) 0.6046(2) 0.0355(7) Uani 1 1 d .
H14A H 0.4415 0.6771 0.5568 0.039(10) Uiso 1 1 calc R
H14B H 0.5335 0.7393 0.5885 0.047 Uiso 1 1 calc R
H14C H 0.4116 0.7101 0.6419 0.047 Uiso 1 1 calc R
C15 C 0.5119(4) 0.59035(15) 0.6745(2) 0.0385(8) Uani 1 1 d .
H15A H 0.4674 0.5676 0.6277 0.046 Uiso 1 1 calc R
H15B H 0.4388 0.6043 0.7108 0.047(10) Uiso 1 1 calc R
H15C H 0.5781 0.5600 0.7030 0.056 Uiso 1 1 calc R
C16 C 0.9682(3) 0.90332(13) 0.49636(18) 0.0262(6) Uani 1 1 d .
C17 C 0.8230(3) 0.92486(13) 0.49117(18) 0.0270(6) Uani 1 1 d .
C18 C 0.7651(3) 0.91458(14) 0.56859(19) 0.0295(7) Uani 1 1 d .
C19 C 0.8755(3) 0.88878(14) 0.62187(18) 0.0307(7) Uani 1 1 d .
C20 C 1.0007(3) 0.88195(14) 0.57823(18) 0.0293(6) Uani 1 1 d .
C21 C 1.0693(3) 0.90937(15) 0.4299(2) 0.0351(7) Uani 1 1 d .
H21A H 1.1488 0.8789 0.4401 0.053(11) Uiso 1 1 calc R
H21B H 1.1047 0.9551 0.4278 0.064 Uiso 1 1 calc R
H21C H 1.0203 0.8982 0.3784 0.064 Uiso 1 1 calc R
C22 C 0.7538(4) 0.96183(15) 0.4218(2) 0.0391(8) Uani 1 1 d .
H22A H 0.6539 0.9492 0.4159 0.047 Uiso 1 1 calc R
H22B H 0.8012 0.9508 0.3723 0.049(11) Uiso 1 1 calc R
H22C H 0.7612 1.0097 0.4319 0.058 Uiso 1 1 calc R
C23 C 0.6209(4) 0.93728(17) 0.5923(2) 0.0428(8) Uani 1 1 d .
H23A H 0.5541 0.9345 0.5455 0.049(11) Uiso 1 1 calc R
H23B H 0.6267 0.9833 0.6112 0.058 Uiso 1 1 calc R
H23C H 0.5883 0.9088 0.6355 0.052(11) Uiso 1 1 calc R
C24 C 0.8633(5) 0.87521(18) 0.7103(2) 0.0472(9) Uani 1 1 d .
H24A H 0.7647 0.8648 0.7210 0.053(12) Uiso 1 1 calc R
H24B H 0.8935 0.9145 0.7413 0.064 Uiso 1 1 calc R
H24C H 0.9237 0.8374 0.7262 0.064 Uiso 1 1 calc R
C25 C 1.1421(4) 0.85853(17) 0.6123(2) 0.0415(8) Uani 1 1 d .
H25A H 1.1975 0.8408 0.5688 0.050 Uiso 1 1 calc R
H25B H 1.1280 0.8236 0.6523 0.057(12) Uiso 1 1 calc R
H25C H 1.1929 0.8959 0.6381 0.068 Uiso 1 1 calc R
C26 C 0.6012(3) 0.68815(16) 0.3946(2) 0.0276(6) Uani 1 1 d .
H26A H 0.634(4) 0.6716(16) 0.353(2) 0.033 Uiso 1 1 d .
H26B H 0.516(4) 0.7068(17) 0.383(2) 0.033 Uiso 1 1 d .
H26C H 0.568(4) 0.6557(17) 0.427(2) 0.033 Uiso 1 1 d .
C27 C 0.7089(4) 0.81427(18) 0.2988(2) 0.0439(9) Uani 1 1 d .
H27A H 0.8096 0.8035 0.2964 0.053 Uiso 1 1 calc R
H27B H 0.6939 0.8611 0.2845 0.053 Uiso 1 1 calc R
H27C H 0.6539 0.7861 0.2607 0.053 Uiso 1 1 calc R
C28 C 0.4540(3) 0.83449(17) 0.4265(2) 0.0405(8) Uani 1 1 d .
H28A H 0.4231 0.8202 0.4792 0.049 Uiso 1 1 calc R
H28B H 0.3874 0.8179 0.3842 0.049 Uiso 1 1 calc R
H28C H 0.4567 0.8831 0.4245 0.049 Uiso 1 1 calc R
H29 H 0.9169 0.7617 0.4758 0.049 Uiso 1 1 d R
H30 H 0.7554 0.7657 0.5709 0.049 Uiso 1 1 d R

loop_
_atom_site_aniso_label
_atom_site_aniso_U_11
_atom_site_aniso_U_22
_atom_site_aniso_U_33
_atom_site_aniso_U_23
_atom_site_aniso_U_13
_atom_site_aniso_U_12
Ir1 0.02120(6) 0.01673(6) 0.02238(6) 0.00026(4) 0.00194(4) -0.00005(4)
Zr1 0.01872(13) 0.01684(12) 0.02082(13) -0.00038(9) 0.00347(10) -0.00048(9)
Si1 0.0296(4) 0.0206(4) 0.0347(4) 0.0057(3) 0.0123(3) 0.0013(3)
Al1 0.0245(5) 0.0273(4) 0.0259(4) 0.0040(3) -0.0003(3) 0.0004(3)
N1 0.0206(12) 0.0220(11) 0.0240(12) -0.0015(9) 0.0055(9) -0.0004(9)
C1 0.0230(15) 0.0188(13) 0.0343(16) 0.0044(11) 0.0106(12) 0.0026(11)
C2 0.0292(16) 0.0196(13) 0.0354(16) -0.0062(12) 0.0102(13) -0.0017(11)
C3 0.0274(15) 0.0242(14) 0.0283(15) -0.0042(11) 0.0094(12) 0.0039(12)
C4 0.0225(14) 0.0211(13) 0.0322(16) 0.0028(11) 0.0102(12) 0.0033(11)
C5 0.0193(14) 0.0223(14) 0.0313(15) 0.0023(11) 0.0054(11) 0.0040(11)
C6 0.042(2) 0.0290(16) 0.050(2) -0.0139(15) 0.0104(16) -0.0093(14)
C7 0.0407(19) 0.0407(18) 0.0319(17) -0.0037(14) 0.0095(14) -0.0016(15)
C8 0.0286(17) 0.0295(15) 0.0396(18) 0.0044(14) 0.0105(14) -0.0014(13)
C9 0.0253(16) 0.0400(18) 0.0362(17) 0.0039(14) -0.0021(13) 0.0017(13)
C10 0.052(2) 0.0203(15) 0.056(2) -0.0002(14) 0.0279(18) -0.0001(14)
C11 0.039(2) 0.053(2) 0.046(2) 0.0233(17) 0.0132(16) 0.0106(17)
C12 0.0259(15) 0.0266(14) 0.0270(15) -0.0009(11) 0.0111(12) -0.0019(12)
C13 0.042(2) 0.0371(18) 0.0290(16) -0.0061(13) 0.0100(14) -0.0050(15)
C14 0.0268(17) 0.0438(18) 0.0367(18) -0.0019(14) 0.0100(14) 0.0081(14)
C15 0.042(2) 0.0306(16) 0.0449(19) -0.0056(14) 0.0235(16) -0.0082(14)
C16 0.0313(16) 0.0163(13) 0.0313(16) -0.0004(11) 0.0037(12) -0.0050(11)
C17 0.0347(17) 0.0154(12) 0.0307(15) 0.0023(11) 0.0001(12) 0.0005(11)
C18 0.0356(17) 0.0179(13) 0.0356(17) -0.0056(12) 0.0066(13) 0.0008(12)
C19 0.0413(19) 0.0228(14) 0.0280(15) -0.0041(12) 0.0016(13) -0.0071(13)
C20 0.0332(17) 0.0188(13) 0.0351(17) -0.0020(12) -0.0055(13) -0.0080(12)
C21 0.0359(18) 0.0285(16) 0.0417(19) -0.0009(13) 0.0093(14) -0.0069(14)
C22 0.046(2) 0.0258(16) 0.045(2) 0.0092(14) -0.0022(16) 0.0014(14)
C23 0.047(2) 0.0371(19) 0.046(2) -0.0068(16) 0.0144(17) 0.0058(16)
C24 0.068(3) 0.044(2) 0.0291(18) -0.0046(15) 0.0010(17) -0.0067(19)
C25 0.039(2) 0.0353(18) 0.049(2) 0.0047(15) -0.0150(16) -0.0066(15)
C26 0.0262(16) 0.0306(16) 0.0259(16) -0.0028(12) -0.0015(12) 0.0005(13)
C27 0.054(2) 0.048(2) 0.0293(17) 0.0053(15) 0.0006(16) -0.0054(17)
C28 0.0302(18) 0.0352(17) 0.055(2) 0.0033(16) -0.0043(15) 0.0034(14)

loop_
_atom_type_symbol
_atom_type_description
_atom_type_scat_dispersion_real
_atom_type_scat_dispersion_imag
_atom_type_scat_source
C C 0.0033 0.0016 'International Tables Vol C Tables 4.2.6.8 and 6.1.1.4'
H H 0.0000 0.0000 'International Tables Vol C Tables 4.2.6.8 and 6.1.1.4'
Al Al 0.0645 0.0514 'International Tables Vol C Tables 4.2.6.8 and 6.1.1.4'
Ir Ir -1.4442 7.9887 'International Tables Vol C Tables 4.2.6.8 and 6.1.1.4'
N N 0.0061 0.0033 'International Tables Vol C Tables 4.2.6.8 and 6.1.1.4'
Si Si 0.0817 0.0704 'International Tables Vol C Tables 4.2.6.8 and 6.1.1.4'
Zr Zr -2.9673 0.5597 'International Tables Vol C Tables 4.2.6.8 and 6.1.1.4'

loop_
_geom_angle_atom_site_label_1
_geom_angle_atom_site_label_2
_geom_angle_atom_site_label_3
_geom_angle
C18 Ir1 C16 62.37(11)
C18 Ir1 C19 37.22(11)
C16 Ir1 C19 62.04(11)
C18 Ir1 C17 37.22(11)
C16 Ir1 C17 37.26(11)
C19 Ir1 C17 61.92(11)
C18 Ir1 C20 62.03(11)
C16 Ir1 C20 37.40(11)
C19 Ir1 C20 36.75(11)
C17 Ir1 C20 62.06(11)
C18 Ir1 Al1 100.80(9)
C16 Ir1 Al1 110.97(8)
C19 Ir1 Al1 137.59(9)
C17 Ir1 Al1 87.40(8)
C20 Ir1 Al1 147.56(8)
C18 Ir1 Zr1 152.50(8)
C16 Ir1 Zr1 144.94(7)
C19 Ir1 Zr1 141.66(8)
C17 Ir1 Zr1 155.71(8)
C20 Ir1 Zr1 137.88(8)
Al1 Ir1 Zr1 69.63(2)
N1 Zr1 C26 102.61(10)
N1 Zr1 C1 71.42(9)
C26 Zr1 C1 115.50(11)
N1 Zr1 C5 92.24(9)
C26 Zr1 C5 138.27(11)
C1 Zr1 C5 34.33(9)
N1 Zr1 C2 91.75(9)
C26 Zr1 C2 85.50(11)
C1 Zr1 C2 33.59(10)
C5 Zr1 C2 54.91(10)
N1 Zr1 C4 123.40(9)
C26 Zr1 C4 114.84(11)
C1 Zr1 C4 54.92(9)
C5 Zr1 C4 32.32(9)
C2 Zr1 C4 53.21(9)
N1 Zr1 C3 122.77(9)
C26 Zr1 C3 86.09(11)
C1 Zr1 C3 54.62(9)
C5 Zr1 C3 53.71(10)
C2 Zr1 C3 31.85(9)
C4 Zr1 C3 31.71(9)
N1 Zr1 Ir1 115.94(6)
C26 Zr1 Ir1 101.03(8)
C1 Zr1 Ir1 140.56(7)
C5 Zr1 Ir1 107.05(7)
C2 Zr1 Ir1 148.81(7)
C4 Zr1 Ir1 97.32(6)
C3 Zr1 Ir1 117.48(6)
N1 Zr1 Al1 123.96(6)
C26 Zr1 Al1 48.73(8)
C1 Zr1 Al1 157.35(7)
C5 Zr1 Al1 142.80(7)
C2 Zr1 Al1 124.09(7)
C4 Zr1 Al1 112.63(6)
C3 Zr1 Al1 104.26(7)
Ir1 Zr1 Al1 52.460(18)
N1 Zr1 Si1 33.43(6)
C26 Zr1 Si1 113.00(8)
C1 Zr1 Si1 37.99(7)
C5 Zr1 Si1 63.01(7)
C2 Zr1 Si1 62.29(7)
C4 Zr1 Si1 91.37(6)
C3 Zr1 Si1 90.83(6)
Ir1 Zr1 Si1 137.208(19)
Al1 Zr1 Si1 154.00(3)
N1 Si1 C11 115.62(15)
N1 Si1 C1 94.43(11)
C11 Si1 C1 114.26(15)
N1 Si1 C10 116.94(14)
C11 Si1 C10 104.22(17)
C1 Si1 C10 111.68(14)
N1 Si1 Zr1 41.78(7)
C11 Si1 Zr1 128.40(13)
C1 Si1 Zr1 52.65(8)
C10 Si1 Zr1 127.33(13)
C27 Al1 C28 112.80(16)
C27 Al1 C26 96.96(14)
C28 Al1 C26 101.68(14)
C27 Al1 Ir1 116.02(12)
C28 Al1 Ir1 116.74(11)
C26 Al1 Ir1 109.52(9)
C27 Al1 Zr1 114.56(12)
C28 Al1 Zr1 127.56(11)
C26 Al1 Zr1 51.79(8)
Ir1 Al1 Zr1 57.909(19)
C12 N1 Si1 124.44(18)
C12 N1 Zr1 130.49(17)
Si1 N1 Zr1 104.79(11)
C2 C1 C5 106.1(2)
C2 C1 Si1 123.1(2)
C5 C1 Si1 122.8(2)
C2 C1 Zr1 77.19(16)
C5 C1 Zr1 73.83(15)
Si1 C1 Zr1 89.36(10)
C3 C2 C1 109.0(3)
C3 C2 C6 124.0(3)
C1 C2 C6 127.0(3)
C3 C2 Zr1 77.54(16)
C1 C2 Zr1 69.22(15)
C6 C2 Zr1 121.0(2)
C2 C3 C4 107.8(3)
C2 C3 C7 127.0(3)
C4 C3 C7 124.9(3)
C2 C3 Zr1 70.61(15)
C4 C3 Zr1 73.03(15)
C7 C3 Zr1 126.4(2)
C5 C4 C3 108.3(2)
C5 C4 C8 126.6(3)
C3 C4 C8 124.8(3)
C5 C4 Zr1 68.43(15)
C3 C4 Zr1 75.26(16)
C8 C4 Zr1 127.49(19)
C4 C5 C1 108.8(3)
C4 C5 C9 124.4(3)
C1 C5 C9 126.8(3)
C4 C5 Zr1 79.25(16)
C1 C5 Zr1 71.84(15)
C9 C5 Zr1 114.14(19)
N1 C12 C13 110.2(2)
N1 C12 C15 110.4(2)
C13 C12 C15 109.1(3)
N1 C12 C14 109.6(2)
C13 C12 C14 109.4(3)
C15 C12 C14 108.1(3)
C17 C16 C20 107.8(3)
C17 C16 C21 124.8(3)
C20 C16 C21 127.0(3)
C17 C16 Ir1 71.88(16)
C20 C16 Ir1 71.98(15)
C21 C16 Ir1 126.55(19)
C18 C17 C16 107.8(3)
C18 C17 C22 126.1(3)
C16 C17 C22 125.3(3)
C18 C17 Ir1 70.74(15)
C16 C17 Ir1 70.86(15)
C22 C17 Ir1 131.7(2)
C19 C18 C17 107.9(3)
C19 C18 C23 126.2(3)
C17 C18 C23 125.3(3)
C19 C18 Ir1 71.81(16)
C17 C18 Ir1 72.04(15)
C23 C18 Ir1 129.0(2)
C20 C19 C18 108.6(3)
C20 C19 C24 125.7(3)
C18 C19 C24 125.6(3)
C20 C19 Ir1 72.04(16)
C18 C19 Ir1 70.97(16)
C24 C19 Ir1 125.7(2)
C19 C20 C16 107.8(3)
C19 C20 C25 125.8(3)
C16 C20 C25 126.4(3)
C19 C20 Ir1 71.22(16)
C16 C20 Ir1 70.62(16)
C25 C20 Ir1 125.0(2)
Al1 C26 Zr1 79.47(10)

loop_
_geom_bond_atom_site_label_1
_geom_bond_atom_site_label_2
_geom_bond_distance
Ir1 C18 2.242(3)
Ir1 C16 2.246(3)
Ir1 C19 2.253(3)
Ir1 C17 2.259(3)
Ir1 C20 2.264(3)
Ir1 Al1 2.5133(9)
Ir1 Zr1 2.6853(3)
Zr1 N1 2.104(2)
Zr1 C26 2.375(3)
Zr1 C1 2.427(3)
Zr1 C5 2.453(3)
Zr1 C2 2.531(3)
Zr1 C4 2.591(3)
Zr1 C3 2.620(3)
Zr1 Al1 2.9714(9)
Zr1 Si1 3.0527(8)
Si1 N1 1.740(2)
Si1 C11 1.870(4)
Si1 C1 1.879(3)
Si1 C10 1.881(3)
Al1 C27 1.981(3)
Al1 C28 1.994(3)
Al1 C26 2.272(3)
N1 C12 1.497(3)
C1 C2 1.436(4)
C1 C5 1.441(4)
C2 C3 1.416(4)
C2 C6 1.510(4)
C3 C4 1.424(4)
C3 C7 1.504(4)
C4 C5 1.410(4)
C4 C8 1.510(4)
C5 C9 1.506(4)
C12 C13 1.525(4)
C12 C15 1.530(4)
C12 C14 1.533(4)
C16 C17 1.439(4)
C16 C20 1.446(4)
C16 C21 1.498(4)
C17 C18 1.436(4)
C17 C22 1.496(4)
C18 C19 1.434(4)
C18 C23 1.507(4)
C19 C20 1.424(4)
C19 C24 1.504(4)
C20 C25 1.503(4)

loop_
_geom_torsion_atom_site_label_1
_geom_torsion_atom_site_label_2
_geom_torsion_atom_site_label_3
_geom_torsion_atom_site_label_4
_geom_torsion
C18 Ir1 Zr1 N1 -40.47(19)
C16 Ir1 Zr1 N1 148.03(15)
C19 Ir1 Zr1 N1 28.96(15)
C17 Ir1 Zr1 N1 -134.1(2)
C20 Ir1 Zr1 N1 87.12(14)
Al1 Ir1 Zr1 N1 -114.19(7)
C18 Ir1 Zr1 C26 69.5(2)
C16 Ir1 Zr1 C26 -101.96(16)
C19 Ir1 Zr1 C26 138.97(16)
C17 Ir1 Zr1 C26 -24.1(2)
C20 Ir1 Zr1 C26 -162.87(14)
Al1 Ir1 Zr1 C26 -4.17(9)
C18 Ir1 Zr1 C1 -132.4(2)
C16 Ir1 Zr1 C1 56.10(17)
C19 Ir1 Zr1 C1 -62.97(17)
C17 Ir1 Zr1 C1 133.9(2)
C20 Ir1 Zr1 C1 -4.81(16)
Al1 Ir1 Zr1 C1 153.89(11)
C18 Ir1 Zr1 C5 -141.70(19)
C16 Ir1 Zr1 C5 46.81(15)
C19 Ir1 Zr1 C5 -72.27(15)
C17 Ir1 Zr1 C5 124.6(2)
C20 Ir1 Zr1 C5 -14.11(14)
Al1 Ir1 Zr1 C5 144.59(7)
C18 Ir1 Zr1 C2 169.2(2)
C16 Ir1 Zr1 C2 -2.3(2)
C19 Ir1 Zr1 C2 -121.4(2)
C17 Ir1 Zr1 C2 75.5(2)
C20 Ir1 Zr1 C2 -63.22(18)
Al1 Ir1 Zr1 C2 95.48(14)
C18 Ir1 Zr1 C4 -173.30(19)
C16 Ir1 Zr1 C4 15.21(15)
C19 Ir1 Zr1 C4 -103.86(15)
C17 Ir1 Zr1 C4 93.0(2)
C20 Ir1 Zr1 C4 -45.70(14)
Al1 Ir1 Zr1 C4 112.99(7)
C18 Ir1 Zr1 C3 160.86(19)
C16 Ir1 Zr1 C3 -10.63(16)
C19 Ir1 Zr1 C3 -129.70(16)
C17 Ir1 Zr1 C3 67.2(2)
C20 Ir1 Zr1 C3 -71.54(14)
Al1 Ir1 Zr1 C3 87.15(8)
C18 Ir1 Zr1 Al1 73.71(18)
C16 Ir1 Zr1 Al1 -97.78(14)
C19 Ir1 Zr1 Al1 143.14(14)
C17 Ir1 Zr1 Al1 -19.95(19)
C20 Ir1 Zr1 Al1 -158.70(12)
C18 Ir1 Zr1 Si1 -73.27(18)
C16 Ir1 Zr1 Si1 115.24(14)
C19 Ir1 Zr1 Si1 -3.83(14)
C17 Ir1 Zr1 Si1 -166.92(19)
C20 Ir1 Zr1 Si1 54.32(12)
Al1 Ir1 Zr1 Si1 -146.98(3)
C26 Zr1 Si1 N1 -77.74(15)
C1 Zr1 Si1 N1 179.76(17)
C5 Zr1 Si1 N1 148.34(14)
C2 Zr1 Si1 N1 -149.12(14)
C4 Zr1 Si1 N1 164.44(14)
C3 Zr1 Si1 N1 -163.85(14)
Ir1 Zr1 Si1 N1 62.12(12)
Al1 Zr1 Si1 N1 -37.59(13)
N1 Zr1 Si1 C11 -86.62(18)
C26 Zr1 Si1 C11 -164.36(17)
C1 Zr1 Si1 C11 93.14(19)
C5 Zr1 Si1 C11 61.72(16)
C2 Zr1 Si1 C11 124.26(16)
C4 Zr1 Si1 C11 77.82(16)
C3 Zr1 Si1 C11 109.53(16)
Ir1 Zr1 Si1 C11 -24.50(15)
Al1 Zr1 Si1 C11 -124.21(15)
N1 Zr1 Si1 C1 -179.76(17)
C26 Zr1 Si1 C1 102.50(15)
C5 Zr1 Si1 C1 -31.42(14)
C2 Zr1 Si1 C1 31.12(14)
C4 Zr1 Si1 C1 -15.32(14)
C3 Zr1 Si1 C1 16.39(14)
Ir1 Zr1 Si1 C1 -117.64(12)
Al1 Zr1 Si1 C1 142.65(13)
N1 Zr1 Si1 C10 90.10(17)
C26 Zr1 Si1 C10 12.36(16)
C1 Zr1 Si1 C10 -90.14(18)
C5 Zr1 Si1 C10 -121.56(15)
C2 Zr1 Si1 C10 -59.02(15)
C4 Zr1 Si1 C10 -105.46(15)
C3 Zr1 Si1 C10 -73.75(15)
Ir1 Zr1 Si1 C10 152.22(13)
Al1 Zr1 Si1 C10 52.51(15)
C18 Ir1 Al1 C27 102.94(15)
C16 Ir1 Al1 C27 38.57(15)
C19 Ir1 Al1 C27 109.60(17)
C17 Ir1 Al1 C27 68.04(15)
C20 Ir1 Al1 C27 49.1(2)
Zr1 Ir1 Al1 C27 -103.88(12)
C18 Ir1 Al1 C28 -33.85(14)
C16 Ir1 Al1 C28 -98.23(14)
C19 Ir1 Al1 C28 -27.19(17)
C17 Ir1 Al1 C28 -68.75(14)
C20 Ir1 Al1 C28 -87.69(19)
Zr1 Ir1 Al1 C28 119.32(12)
C18 Ir1 Al1 C26 -148.63(12)
C16 Ir1 Al1 C26 146.99(12)
C19 Ir1 Al1 C26 -141.97(15)
C17 Ir1 Al1 C26 176.47(12)
C20 Ir1 Al1 C26 157.53(17)
Zr1 Ir1 Al1 C26 4.54(9)
C18 Ir1 Al1 Zr1 -153.18(8)
C16 Ir1 Al1 Zr1 142.45(8)
C19 Ir1 Al1 Zr1 -146.52(11)
C17 Ir1 Al1 Zr1 171.92(8)
C20 Ir1 Al1 Zr1 152.98(15)
N1 Zr1 Al1 C27 -155.09(14)
C26 Zr1 Al1 C27 -79.03(17)
C1 Zr1 Al1 C27 -27.0(2)
C5 Zr1 Al1 C27 40.05(18)
C2 Zr1 Al1 C27 -35.08(15)
C4 Zr1 Al1 C27 24.84(15)
C3 Zr1 Al1 C27 -7.48(14)
Ir1 Zr1 Al1 C27 106.42(13)
Si1 Zr1 Al1 C27 -131.19(13)
N1 Zr1 Al1 C28 -2.34(16)
C26 Zr1 Al1 C28 73.72(17)
C1 Zr1 Al1 C28 125.7(2)
C5 Zr1 Al1 C28 -167.20(18)
C2 Zr1 Al1 C28 117.67(16)
C4 Zr1 Al1 C28 177.59(15)
C3 Zr1 Al1 C28 145.27(15)
Ir1 Zr1 Al1 C28 -100.82(14)
Si1 Zr1 Al1 C28 21.56(16)
N1 Zr1 Al1 C26 -76.06(13)
C1 Zr1 Al1 C26 52.0(2)
C5 Zr1 Al1 C26 119.08(16)
C2 Zr1 Al1 C26 43.95(14)
C4 Zr1 Al1 C26 103.87(13)
C3 Zr1 Al1 C26 71.55(13)
Ir1 Zr1 Al1 C26 -174.55(11)
Si1 Zr1 Al1 C26 -52.16(12)
N1 Zr1 Al1 Ir1 98.48(8)
C26 Zr1 Al1 Ir1 174.55(11)
C1 Zr1 Al1 Ir1 -133.45(18)
C5 Zr1 Al1 Ir1 -66.37(12)
C2 Zr1 Al1 Ir1 -141.50(8)
C4 Zr1 Al1 Ir1 -81.59(7)
C3 Zr1 Al1 Ir1 -113.91(7)
Si1 Zr1 Al1 Ir1 122.39(5)
C11 Si1 N1 C12 -54.7(3)
C1 Si1 N1 C12 -174.3(2)
C10 Si1 N1 C12 68.6(3)
Zr1 Si1 N1 C12 -174.5(3)
C11 Si1 N1 Zr1 119.81(15)
C1 Si1 N1 Zr1 0.19(14)
C10 Si1 N1 Zr1 -116.88(15)
C26 Zr1 N1 C12 -73.2(2)
C1 Zr1 N1 C12 173.9(3)
C5 Zr1 N1 C12 146.1(2)
C2 Zr1 N1 C12 -159.0(2)
C4 Zr1 N1 C12 155.3(2)
C3 Zr1 N1 C12 -166.7(2)
Ir1 Zr1 N1 C12 35.9(3)
Al1 Zr1 N1 C12 -24.8(3)
Si1 Zr1 N1 C12 174.0(3)
C26 Zr1 N1 Si1 112.81(13)
C1 Zr1 N1 Si1 -0.16(11)
C5 Zr1 N1 Si1 -27.90(12)
C2 Zr1 N1 Si1 27.04(12)
C4 Zr1 N1 Si1 -18.73(16)
C3 Zr1 N1 Si1 19.32(16)
Ir1 Zr1 N1 Si1 -138.10(8)
Al1 Zr1 N1 Si1 161.19(7)
N1 Si1 C1 C2 -74.4(2)
C11 Si1 C1 C2 164.9(2)
C10 Si1 C1 C2 46.9(3)
Zr1 Si1 C1 C2 -74.2(2)
N1 Si1 C1 C5 70.1(2)
C11 Si1 C1 C5 -50.7(3)
C10 Si1 C1 C5 -168.6(2)
Zr1 Si1 C1 C5 70.2(2)
N1 Si1 C1 Zr1 -0.16(11)
C11 Si1 C1 Zr1 -120.86(15)
C10 Si1 C1 Zr1 121.16(14)
N1 Zr1 C1 C2 124.35(18)
C26 Zr1 C1 C2 28.91(19)
C5 Zr1 C1 C2 -111.2(2)
C4 Zr1 C1 C2 -74.61(17)
C3 Zr1 C1 C2 -35.54(16)
Ir1 Zr1 C1 C2 -127.12(15)
Al1 Zr1 C1 C2 -12.1(3)
Si1 Zr1 C1 C2 124.2(2)
N1 Zr1 C1 C5 -124.42(18)
C26 Zr1 C1 C5 140.13(17)
C2 Zr1 C1 C5 111.2(2)
C4 Zr1 C1 C5 36.61(16)
C3 Zr1 C1 C5 75.69(17)
Ir1 Zr1 C1 C5 -15.9(2)
Al1 Zr1 C1 C5 99.1(2)
Si1 Zr1 C1 C5 -124.6(2)
N1 Zr1 C1 Si1 0.14(10)
C26 Zr1 C1 Si1 -95.31(13)
C5 Zr1 C1 Si1 124.6(2)
C2 Zr1 C1 Si1 -124.2(2)
C4 Zr1 C1 Si1 161.17(17)
C3 Zr1 C1 Si1 -159.75(16)
Ir1 Zr1 C1 Si1 108.67(10)
Al1 Zr1 C1 Si1 -136.32(12)
C5 C1 C2 C3 -0.7(3)
Si1 C1 C2 C3 148.7(2)
Zr1 C1 C2 C3 68.0(2)
C5 C1 C2 C6 177.5(3)
Si1 C1 C2 C6 -33.1(4)
Zr1 C1 C2 C6 -113.8(3)
C5 C1 C2 Zr1 -68.72(18)
Si1 C1 C2 Zr1 80.70(19)
N1 Zr1 C2 C3 -167.65(19)
C26 Zr1 C2 C3 89.84(19)
C1 Zr1 C2 C3 -116.1(3)
C5 Zr1 C2 C3 -76.13(19)
C4 Zr1 C2 C3 -35.97(17)
Ir1 Zr1 C2 C3 -14.1(3)
Al1 Zr1 C2 C3 58.3(2)
Si1 Zr1 C2 C3 -151.2(2)
N1 Zr1 C2 C1 -51.53(17)
C26 Zr1 C2 C1 -154.05(18)
C5 Zr1 C2 C1 39.98(16)
C4 Zr1 C2 C1 80.15(18)
C3 Zr1 C2 C1 116.1(3)
Ir1 Zr1 C2 C1 102.03(18)
Al1 Zr1 C2 C1 174.40(13)
Si1 Zr1 C2 C1 -35.10(14)
N1 Zr1 C2 C6 70.0(2)
C26 Zr1 C2 C6 -32.5(3)
C1 Zr1 C2 C6 121.5(3)
C5 Zr1 C2 C6 161.5(3)
C4 Zr1 C2 C6 -158.3(3)
C3 Zr1 C2 C6 -122.4(3)
Ir1 Zr1 C2 C6 -136.5(2)
Al1 Zr1 C2 C6 -64.1(3)
Si1 Zr1 C2 C6 86.4(2)
C1 C2 C3 C4 1.4(3)
C6 C2 C3 C4 -176.9(3)
Zr1 C2 C3 C4 64.03(19)
C1 C2 C3 C7 175.9(3)
C6 C2 C3 C7 -2.4(5)
Zr1 C2 C3 C7 -121.5(3)
C1 C2 C3 Zr1 -62.59(19)
C6 C2 C3 Zr1 119.1(3)
N1 Zr1 C3 C2 14.7(2)
C26 Zr1 C3 C2 -87.76(19)
C1 Zr1 C3 C2 37.54(18)
C5 Zr1 C3 C2 80.23(19)
C4 Zr1 C3 C2 116.5(3)
Ir1 Zr1 C3 C2 171.83(16)
Al1 Zr1 C3 C2 -133.37(17)
Si1 Zr1 C3 C2 25.24(18)
N1 Zr1 C3 C4 -101.76(17)
C26 Zr1 C3 C4 155.75(18)
C1 Zr1 C3 C4 -78.95(18)
C5 Zr1 C3 C4 -36.27(16)
C2 Zr1 C3 C4 -116.5(3)
Ir1 Zr1 C3 C4 55.34(17)
Al1 Zr1 C3 C4 110.13(15)
Si1 Zr1 C3 C4 -91.26(15)
N1 Zr1 C3 C7 137.0(2)
C26 Zr1 C3 C7 34.5(3)
C1 Zr1 C3 C7 159.8(3)
C5 Zr1 C3 C7 -157.5(3)
C2 Zr1 C3 C7 122.3(3)
C4 Zr1 C3 C7 -121.2(3)
Ir1 Zr1 C3 C7 -65.9(3)
Al1 Zr1 C3 C7 -11.1(3)
Si1 Zr1 C3 C7 147.5(2)
C2 C3 C4 C5 -1.6(3)
C7 C3 C4 C5 -176.2(3)
Zr1 C3 C4 C5 60.85(19)
C2 C3 C4 C8 171.8(3)
C7 C3 C4 C8 -2.8(5)
Zr1 C3 C4 C8 -125.7(3)
C2 C3 C4 Zr1 -62.45(19)
C7 C3 C4 Zr1 122.9(3)
N1 Zr1 C4 C5 -17.3(2)
C26 Zr1 C4 C5 -143.74(17)
C1 Zr1 C4 C5 -38.99(17)
C2 Zr1 C4 C5 -80.75(18)
C3 Zr1 C4 C5 -116.9(2)
Ir1 Zr1 C4 C5 110.47(16)
Al1 Zr1 C4 C5 162.74(15)
Si1 Zr1 C4 C5 -27.53(16)
N1 Zr1 C4 C3 99.56(17)
C26 Zr1 C4 C3 -26.85(19)
C1 Zr1 C4 C3 77.91(18)
C5 Zr1 C4 C3 116.9(2)
C2 Zr1 C4 C3 36.14(16)
Ir1 Zr1 C4 C3 -132.63(15)
Al1 Zr1 C4 C3 -80.37(16)
Si1 Zr1 C4 C3 89.37(16)
N1 Zr1 C4 C8 -137.7(2)
C26 Zr1 C4 C8 95.9(3)
C1 Zr1 C4 C8 -159.3(3)
C5 Zr1 C4 C8 -120.3(3)
C2 Zr1 C4 C8 158.9(3)
C3 Zr1 C4 C8 122.8(3)
Ir1 Zr1 C4 C8 -9.9(3)
Al1 Zr1 C4 C8 42.4(3)
Si1 Zr1 C4 C8 -147.9(3)
C3 C4 C5 C1 1.2(3)
C8 C4 C5 C1 -172.1(3)
Zr1 C4 C5 C1 66.42(18)
C3 C4 C5 C9 -177.2(3)
C8 C4 C5 C9 9.5(5)
Zr1 C4 C5 C9 -112.0(3)
C3 C4 C5 Zr1 -65.3(2)
C8 C4 C5 Zr1 121.4(3)
C2 C1 C5 C4 -0.3(3)
Si1 C1 C5 C4 -149.8(2)
Zr1 C1 C5 C4 -71.37(19)
C2 C1 C5 C9 178.1(3)
Si1 C1 C5 C9 28.6(4)
Zr1 C1 C5 C9 107.0(3)
C2 C1 C5 Zr1 71.10(19)
Si1 C1 C5 Zr1 -78.42(19)
N1 Zr1 C5 C4 165.59(17)
C26 Zr1 C5 C4 53.7(2)
C1 Zr1 C5 C4 114.1(2)
C2 Zr1 C5 C4 75.02(18)
C3 Zr1 C5 C4 35.56(16)
Ir1 Zr1 C5 C4 -76.39(16)
Al1 Zr1 C5 C4 -26.9(2)
Si1 Zr1 C5 C4 148.77(18)
N1 Zr1 C5 C1 51.49(17)
C26 Zr1 C5 C1 -60.4(2)
C2 Zr1 C5 C1 -39.07(16)
C4 Zr1 C5 C1 -114.1(2)
C3 Zr1 C5 C1 -78.54(18)
Ir1 Zr1 C5 C1 169.52(14)
Al1 Zr1 C5 C1 -141.03(14)
Si1 Zr1 C5 C1 34.67(14)
N1 Zr1 C5 C9 -71.4(2)
C26 Zr1 C5 C9 176.7(2)
C1 Zr1 C5 C9 -122.9(3)
C2 Zr1 C5 C9 -162.0(2)
C4 Zr1 C5 C9 123.0(3)
C3 Zr1 C5 C9 158.6(2)
Ir1 Zr1 C5 C9 46.6(2)
Al1 Zr1 C5 C9 96.1(2)
Si1 Zr1 C5 C9 -88.2(2)
Si1 N1 C12 C13 86.4(3)
Zr1 N1 C12 C13 -86.6(3)
Si1 N1 C12 C15 -34.2(3)
Zr1 N1 C12 C15 152.8(2)
Si1 N1 C12 C14 -153.1(2)
Zr1 N1 C12 C14 33.9(3)
C18 Ir1 C16 C17 -37.20(17)
C19 Ir1 C16 C17 -79.49(18)
C20 Ir1 C16 C17 -116.4(2)
Al1 Ir1 C16 C17 54.28(17)
Zr1 Ir1 C16 C17 138.38(15)
C18 Ir1 C16 C20 79.23(19)
C19 Ir1 C16 C20 36.94(17)
C17 Ir1 C16 C20 116.4(2)
Al1 Ir1 C16 C20 170.71(15)
Zr1 Ir1 C16 C20 -105.19(18)
C18 Ir1 C16 C21 -157.6(3)
C19 Ir1 C16 C21 160.1(3)
C17 Ir1 C16 C21 -120.4(3)
C20 Ir1 C16 C21 123.2(3)
Al1 Ir1 C16 C21 -66.1(3)
Zr1 Ir1 C16 C21 18.0(4)
C20 C16 C17 C18 -2.0(3)
C21 C16 C17 C18 -176.2(3)
Ir1 C16 C17 C18 61.43(19)
C20 C16 C17 C22 168.5(3)
C21 C16 C17 C22 -5.7(5)
Ir1 C16 C17 C22 -128.0(3)
C20 C16 C17 Ir1 -63.44(18)
C21 C16 C17 Ir1 122.4(3)
C16 Ir1 C17 C18 -117.7(3)
C19 Ir1 C17 C18 -37.83(18)
C20 Ir1 C17 C18 -79.67(19)
Al1 Ir1 C17 C18 111.69(17)
Zr1 Ir1 C17 C18 130.37(19)
C18 Ir1 C17 C16 117.7(3)
C19 Ir1 C17 C16 79.84(19)
C20 Ir1 C17 C16 38.00(17)
Al1 Ir1 C17 C16 -130.64(16)
Zr1 Ir1 C17 C16 -112.0(2)
C18 Ir1 C17 C22 -121.7(4)
C16 Ir1 C17 C22 120.6(4)
C19 Ir1 C17 C22 -159.5(3)
C20 Ir1 C17 C22 158.6(3)
Al1 Ir1 C17 C22 -10.0(3)
Zr1 Ir1 C17 C22 8.7(4)
C16 C17 C18 C19 1.8(3)
C22 C17 C18 C19 -168.6(3)
Ir1 C17 C18 C19 63.29(19)
C16 C17 C18 C23 172.9(3)
C22 C17 C18 C23 2.5(5)
Ir1 C17 C18 C23 -125.6(3)
C16 C17 C18 Ir1 -61.51(19)
C22 C17 C18 Ir1 128.1(3)
C16 Ir1 C18 C19 -79.29(19)
C17 Ir1 C18 C19 -116.5(3)
C20 Ir1 C18 C19 -36.79(17)
Al1 Ir1 C18 C19 172.57(16)
Zr1 Ir1 C18 C19 106.2(2)
C16 Ir1 C18 C17 37.25(17)
C19 Ir1 C18 C17 116.5(3)
C20 Ir1 C18 C17 79.74(19)
Al1 Ir1 C18 C17 -70.90(17)
Zr1 Ir1 C18 C17 -137.25(16)
C16 Ir1 C18 C23 158.5(3)
C19 Ir1 C18 C23 -122.2(4)
C17 Ir1 C18 C23 121.2(4)
C20 Ir1 C18 C23 -159.0(3)
Al1 Ir1 C18 C23 50.3(3)
Zr1 Ir1 C18 C23 -16.0(4)
C17 C18 C19 C20 -0.9(3)
C23 C18 C19 C20 -171.9(3)
Ir1 C18 C19 C20 62.6(2)
C17 C18 C19 C24 175.7(3)
C23 C18 C19 C24 4.6(5)
Ir1 C18 C19 C24 -120.9(3)
C17 C18 C19 Ir1 -63.43(19)
C23 C18 C19 Ir1 125.5(3)
C18 Ir1 C19 C20 -117.9(2)
C16 Ir1 C19 C20 -37.59(17)
C17 Ir1 C19 C20 -80.03(18)
Al1 Ir1 C19 C20 -128.72(16)
Zr1 Ir1 C19 C20 107.77(17)
C16 Ir1 C19 C18 80.27(18)
C17 Ir1 C19 C18 37.83(17)
C20 Ir1 C19 C18 117.9(2)
Al1 Ir1 C19 C18 -10.9(2)
Zr1 Ir1 C19 C18 -134.37(15)
C18 Ir1 C19 C24 120.6(4)
C16 Ir1 C19 C24 -159.1(3)
C17 Ir1 C19 C24 158.5(3)
C20 Ir1 C19 C24 -121.5(4)
Al1 Ir1 C19 C24 109.8(3)
Zr1 Ir1 C19 C24 -13.7(4)
C18 C19 C20 C16 -0.4(3)
C24 C19 C20 C16 -176.9(3)
Ir1 C19 C20 C16 61.51(19)
C18 C19 C20 C25 178.0(3)
C24 C19 C20 C25 1.5(5)
Ir1 C19 C20 C25 -120.1(3)
C18 C19 C20 Ir1 -61.9(2)
C24 C19 C20 Ir1 121.6(3)
C17 C16 C20 C19 1.5(3)
C21 C16 C20 C19 175.5(3)
Ir1 C16 C20 C19 -61.89(19)
C17 C16 C20 C25 -176.9(3)
C21 C16 C20 C25 -2.9(5)
Ir1 C16 C20 C25 119.7(3)
C17 C16 C20 Ir1 63.37(19)
C21 C16 C20 Ir1 -122.6(3)
C18 Ir1 C20 C19 37.26(17)
C16 Ir1 C20 C19 117.5(2)
C17 Ir1 C20 C19 79.62(19)
Al1 Ir1 C20 C19 101.2(2)
Zr1 Ir1 C20 C19 -118.26(16)
C18 Ir1 C20 C16 -80.22(18)
C19 Ir1 C20 C16 -117.5(2)
C17 Ir1 C20 C16 -37.86(17)
Al1 Ir1 C20 C16 -16.3(3)
Zr1 Ir1 C20 C16 124.26(15)
C18 Ir1 C20 C25 158.3(3)
C16 Ir1 C20 C25 -121.5(3)
C19 Ir1 C20 C25 121.0(3)
C17 Ir1 C20 C25 -159.3(3)
Al1 Ir1 C20 C25 -137.8(2)
Zr1 Ir1 C20 C25 2.8(3)
C27 Al1 C26 Zr1 115.91(14)
C28 Al1 C26 Zr1 -129.01(13)
Ir1 Al1 C26 Zr1 -4.90(10)
N1 Zr1 C26 Al1 124.42(9)
C1 Zr1 C26 Al1 -160.35(8)
C5 Zr1 C26 Al1 -127.45(12)
C2 Zr1 C26 Al1 -144.79(10)
C4 Zr1 C26 Al1 -99.09(10)
C3 Zr1 C26 Al1 -112.85(10)
Ir1 Zr1 C26 Al1 4.40(9)
Si1 Zr1 C26 Al1 157.91(5)
